data_7014014
loop_
_publ_author_name
'Avent, Anthony G.'
'Cloke, F Geoffrey N'
'Elvidge, Benjamin R.'
'Hitchcock, Peter B.'

_publ_section_title
;
 Yttrium complexes incorporating the chelating diamides
 [ArN(CH2)xNAr]2- (Ar = C6H3-2,6-iPr2, x= 2, 3) and their unusual
 reaction with phenylsilane.
;
_journal_issue 7
_journal_name_full 'Dalton transactions (Cambridge, England : 2003)'
_journal_page_first 1083
_journal_page_last 1096
_journal_paper_doi 10.1039/b400149d
_journal_year 2004
_chemical_compound_source 'synthesis as described'
_chemical_formula_moiety '(C68 H108 I2 N4 O4 Y2) 2.5(C7 H8)'
_chemical_formula_sum 'C85.5 H128 I2 N4 O4 Y2'
_chemical_formula_weight 1707.54
_chemical_name_common
;
[{YI(thf)2(C6H3iPr2NCH2CH2NC6H3iPr2)}2].2.5(toluene)
;
_space_group_IT_number 2
_symmetry_cell_setting triclinic
_symmetry_Int_Tables_number 2
_symmetry_space_group_name_Hall '-P 1'
_symmetry_space_group_name_H-M 'P -1'
_atom_sites_solution_hydrogens geom
_atom_sites_solution_primary direct
_atom_sites_solution_secondary difmap
_audit_conform_dict_location ftp://ftp.iucr.org/pub/cif_core.dic
_audit_conform_dict_name cif_core.dic
_audit_conform_dict_version 2.2
_audit_creation_date 2002-09-30T15:08:21-00:00
_audit_creation_method 'WinGX routine CIF_UPDATE'
_cell_angle_alpha 78.418(1)
_cell_angle_beta 80.205(1)
_cell_angle_gamma 85.201(2)
_cell_formula_units_Z 2
_cell_length_a 12.2250(4)
_cell_length_b 14.2440(4)
_cell_length_c 25.3516(9)
_cell_measurement_reflns_used 256334
_cell_measurement_temperature 223(2)
_cell_measurement_theta_max 22.722
_cell_measurement_theta_min 3.705
_cell_measurement_wavelength 0.71073
_cell_volume 4256.0(2)
_computing_cell_refinement 'HKL Scalepack (Otwinowski & Minor 1997)'
_computing_data_collection 'Collect (Nonius BV, 1997-2000)'
_computing_data_reduction 'HKL Denzo and Scalepack (Otwinowski & Minor 1997)'
_computing_molecular_graphics 'Ortep-3 for Windows (Farrugia, 1997)'
_computing_publication_material 'WinGX publication routines (Farrugia, 1999)'
_computing_structure_refinement 'SHELXL-97 (Sheldrick, 1997)'
_computing_structure_solution 'SHELXS-97 (Sheldrick, 1997)'
_diffrn_ambient_temperature 223(2)
_diffrn_measured_fraction_theta_full 0.957
_diffrn_measured_fraction_theta_max 0.957
_diffrn_measurement_device '95mm CCD camera on \k-goniostat'
_diffrn_measurement_device_type KappaCCD
_diffrn_measurement_method CCD
_diffrn_radiation_monochromator graphite
_diffrn_radiation_probe x-ray
_diffrn_radiation_type MoK\a
_diffrn_radiation_wavelength 0.71073
_diffrn_reflns_av_R_equivalents 0.0732
_diffrn_reflns_av_unetI/netI 0.0699
_diffrn_reflns_limit_h_max 12
_diffrn_reflns_limit_h_min -13
_diffrn_reflns_limit_k_max 15
_diffrn_reflns_limit_k_min -15
_diffrn_reflns_limit_l_max 27
_diffrn_reflns_limit_l_min -27
_diffrn_reflns_number 34631
_diffrn_reflns_theta_full 23.05
_diffrn_reflns_theta_max 23.05
_diffrn_reflns_theta_min 3.76
_exptl_absorpt_coefficient_mu 2.13
_exptl_absorpt_correction_T_max 0.8209
_exptl_absorpt_correction_T_min 0.7061
_exptl_absorpt_correction_type multi-scan
_exptl_absorpt_process_details
;
[c.f. r.h. blessing, acta cryst. (1995), a51, 33-38]
;
_exptl_crystal_colour colourless
_exptl_crystal_density_diffrn 1.332
_exptl_crystal_density_method 'not measured'
_exptl_crystal_description prism
_exptl_crystal_F_000 1770
_exptl_crystal_size_max 0.2
_exptl_crystal_size_mid 0.15
_exptl_crystal_size_min 0.05
_refine_diff_density_max 1.205
_refine_diff_density_min -1.097
_refine_diff_density_rms 0.13
_refine_ls_extinction_method none
_refine_ls_goodness_of_fit_ref 1.266
_refine_ls_hydrogen_treatment 'riding; omitted for disordered toluene'
_refine_ls_matrix_type full
_refine_ls_number_parameters 760
_refine_ls_number_reflns 11404
_refine_ls_number_restraints 27
_refine_ls_restrained_S_all 1.267
_refine_ls_R_factor_all 0.1288
_refine_ls_R_factor_gt 0.1027
_refine_ls_shift/su_max 0
_refine_ls_shift/su_mean 0
_refine_ls_structure_factor_coef Fsqd
_refine_ls_weighting_details 'calc w=1/[\s^2^(Fo^2^)+(0.0000P)^2^+73.3600P] where P=(Fo^2^+2Fc^2^)/3'
_refine_ls_weighting_scheme calc
_refine_ls_wR_factor_gt 0.2078
_refine_ls_wR_factor_ref 0.2173
_reflns_number_gt 9046
_reflns_number_total 11404
_reflns_threshold_expression >2sigma(I)
_cod_data_source_file b400149d.txt
_cod_data_source_block '[{YI(thf)2(C6H3iPr2NCH2CH2NC6H3iPr2)}2].2.5(toluene)_[10]'
_cod_original_sg_symbol_H-M P-1
_cod_original_formula_sum 'C85.50 H128 I2 N4 O4 Y2'
_cod_database_code 7014014

loop_
_symmetry_equiv_pos_as_xyz
'x, y, z'
'-x, -y, -z'

loop_
_atom_site_label
_atom_site_type_symbol
_atom_site_fract_x
_atom_site_fract_y
_atom_site_fract_z
_atom_site_U_iso_or_equiv
_atom_site_adp_type
_atom_site_occupancy
_atom_site_symmetry_multiplicity
_atom_site_calc_flag
_atom_site_refinement_flags
_atom_site_disorder_assembly
_atom_site_disorder_group
I I 0.06689(8) 0.41616(7) 0.05996(4) 0.0470(3) Uani 1 1 d . . .
Y Y -0.05416(10) 0.61690(9) 0.06151(5) 0.0328(3) Uani 1 1 d . . .
O1 O -0.1860(8) 0.7403(6) 0.0302(4) 0.046(3) Uani 1 1 d . C .
O2 O -0.2228(7) 0.5354(7) 0.0930(4) 0.046(2) Uani 1 1 d . . .
N1 N 0.0969(8) 0.7000(7) 0.0492(4) 0.032(3) Uani 1 1 d . . .
N2 N -0.0640(9) 0.6497(8) 0.1441(4) 0.037(3) Uani 1 1 d . . .
C1 C 0.0867(12) 0.7544(11) 0.0937(6) 0.047(4) Uani 1 1 d . . .
H1A H 0.0417 0.8138 0.0844 0.057 Uiso 1 1 calc R . .
H1B H 0.1608 0.7722 0.0967 0.057 Uiso 1 1 calc R . .
C2 C 0.0354(13) 0.7000(12) 0.1476(6) 0.057(4) Uani 1 1 d . . .
H2A H 0.0907 0.6527 0.1624 0.068 Uiso 1 1 calc R . .
H2B H 0.0141 0.7445 0.1728 0.068 Uiso 1 1 calc R . .
C3 C 0.2013(11) 0.7099(10) 0.0147(6) 0.040(3) Uani 1 1 d . . .
C4 C 0.2082(11) 0.7734(10) -0.0366(6) 0.043(4) Uani 1 1 d . . .
C5 C 0.3129(15) 0.7858(12) -0.0705(8) 0.071(5) Uani 1 1 d . . .
H5 H 0.3198 0.8287 -0.1042 0.085 Uiso 1 1 calc R . .
C6 C 0.4071(14) 0.7317(15) -0.0523(8) 0.071(5) Uani 1 1 d . . .
H6 H 0.4764 0.7354 -0.0751 0.085 Uiso 1 1 calc R . .
C7 C 0.3976(13) 0.6773(14) -0.0045(9) 0.069(5) Uani 1 1 d . . .
H7 H 0.4629 0.6469 0.0071 0.082 Uiso 1 1 calc R . .
C8 C 0.2990(11) 0.6603(11) 0.0310(6) 0.047(4) Uani 1 1 d . . .
C9 C 0.1093(13) 0.8333(10) -0.0566(7) 0.055(4) Uani 1 1 d . . .
H9 H 0.042 0.8041 -0.0341 0.066 Uiso 1 1 calc R . .
C10 C 0.0992(18) 0.8334(15) -0.1156(8) 0.088(6) Uani 1 1 d . . .
H10A H 0.0334 0.8719 -0.1248 0.132 Uiso 1 1 calc R . .
H10B H 0.0932 0.7682 -0.1201 0.132 Uiso 1 1 calc R . .
H10C H 0.1645 0.8603 -0.1393 0.132 Uiso 1 1 calc R . .
C11 C 0.1065(18) 0.9354(11) -0.0468(8) 0.081(6) Uani 1 1 d . . .
H11A H 0.0418 0.9712 -0.0594 0.122 Uiso 1 1 calc R . .
H11B H 0.1733 0.9661 -0.0666 0.122 Uiso 1 1 calc R . .
H11C H 0.1027 0.9342 -0.0081 0.122 Uiso 1 1 calc R . .
C12 C 0.2962(13) 0.5893(12) 0.0837(7) 0.057(4) Uani 1 1 d . . .
H12 H 0.2174 0.5769 0.0985 0.069 Uiso 1 1 calc R . .
C13 C 0.3439(15) 0.6341(15) 0.1253(8) 0.086(6) Uani 1 1 d . . .
H13A H 0.3414 0.5885 0.1595 0.129 Uiso 1 1 calc R . .
H13B H 0.2999 0.6919 0.1315 0.129 Uiso 1 1 calc R . .
H13C H 0.4203 0.65 0.111 0.129 Uiso 1 1 calc R . .
C14 C 0.3560(15) 0.4947(13) 0.0782(9) 0.081(6) Uani 1 1 d . . .
H14A H 0.3496 0.4526 0.1137 0.121 Uiso 1 1 calc R . .
H14B H 0.4338 0.5045 0.0639 0.121 Uiso 1 1 calc R . .
H14C H 0.3231 0.4656 0.0535 0.121 Uiso 1 1 calc R . .
C15 C -0.1261(11) 0.6224(11) 0.1977(6) 0.044(4) Uani 1 1 d . . .
C16 C -0.1031(12) 0.5320(11) 0.2304(6) 0.043(4) Uani 1 1 d . . .
C17 C -0.1595(16) 0.5128(14) 0.2823(7) 0.071(5) Uani 1 1 d . . .
H17 H -0.1434 0.4534 0.3042 0.085 Uiso 1 1 calc R . .
C18 C -0.2391(18) 0.5750(18) 0.3050(8) 0.085(7) Uani 1 1 d . . .
H18 H -0.2766 0.5594 0.341 0.102 Uiso 1 1 calc R . .
C19 C -0.2585(14) 0.6580(17) 0.2724(8) 0.074(6) Uani 1 1 d . . .
H19 H -0.3124 0.7009 0.2869 0.089 Uiso 1 1 calc R . .
C20 C -0.2074(12) 0.6876(13) 0.2192(7) 0.060(5) Uani 1 1 d . . .
C21 C -0.0191(14) 0.4584(12) 0.2107(7) 0.062(5) Uani 1 1 d . . .
H21 H 0.0063 0.4828 0.1715 0.075 Uiso 1 1 calc R . .
C22 C -0.0680(16) 0.3620(12) 0.2150(8) 0.075(5) Uani 1 1 d . . .
H22A H -0.1314 0.3709 0.1958 0.112 Uiso 1 1 calc R . .
H22B H -0.0917 0.3345 0.2531 0.112 Uiso 1 1 calc R . .
H22C H -0.0122 0.3191 0.1989 0.112 Uiso 1 1 calc R . .
C23 C 0.0824(17) 0.4460(17) 0.2383(11) 0.111(8) Uani 1 1 d . . .
H23A H 0.1344 0.3988 0.2237 0.167 Uiso 1 1 calc R . .
H23B H 0.0607 0.4242 0.2772 0.167 Uiso 1 1 calc R . .
H23C H 0.1173 0.5068 0.2318 0.167 Uiso 1 1 calc R . .
C24 C -0.2386(19) 0.7784(17) 0.1872(9) 0.096(7) Uani 1 1 d . . .
H24 H -0.2044 0.7773 0.149 0.115 Uiso 1 1 calc R . .
C25 C -0.191(2) 0.8657(17) 0.2035(11) 0.131(10) Uani 1 1 d . . .
H25A H -0.2139 0.9247 0.1805 0.196 Uiso 1 1 calc R . .
H25B H -0.1108 0.8585 0.1985 0.196 Uiso 1 1 calc R . .
H25C H -0.2199 0.8677 0.2413 0.196 Uiso 1 1 calc R . .
C26 C -0.3641(19) 0.801(2) 0.1868(12) 0.142(12) Uani 1 1 d . . .
H26A H -0.3757 0.8631 0.1643 0.213 Uiso 1 1 calc R . .
H26B H -0.4017 0.8007 0.2237 0.213 Uiso 1 1 calc R . .
H26C H -0.3939 0.752 0.1722 0.213 Uiso 1 1 calc R . .
C27 C -0.1754(12) 0.8409(10) 0.0278(7) 0.055(4) Uani 1 1 d . . .
H27A H -0.0997 0.8546 0.0307 0.066 Uiso 1 1 calc R A 1
H27B H -0.228 0.8651 0.0563 0.066 Uiso 1 1 calc R A 1
C30 C -0.2815(13) 0.7338(13) 0.0039(8) 0.069(5) Uani 1 1 d . . .
H30A H -0.3507 0.7438 0.0285 0.083 Uiso 1 1 calc R B 1
H30B H -0.2808 0.6703 -0.0055 0.083 Uiso 1 1 calc R B 1
C31 C -0.3170(13) 0.5731(13) 0.1274(8) 0.069(5) Uani 1 1 d . . .
H31A H -0.3746 0.6026 0.1059 0.083 Uiso 1 1 calc R . .
H31B H -0.2936 0.6213 0.1454 0.083 Uiso 1 1 calc R . .
C32 C -0.3584(15) 0.4899(16) 0.1678(8) 0.084(6) Uani 1 1 d . . .
H32A H -0.4381 0.4991 0.1805 0.1 Uiso 1 1 calc R . .
H32B H -0.3188 0.4785 0.1992 0.1 Uiso 1 1 calc R . .
C33 C -0.3355(16) 0.4069(16) 0.1371(8) 0.088(6) Uani 1 1 d . . .
H33A H -0.3061 0.3496 0.1599 0.106 Uiso 1 1 calc R . .
H33B H -0.4033 0.3913 0.1257 0.106 Uiso 1 1 calc R . .
C34 C -0.2524(15) 0.4420(12) 0.0895(8) 0.071(6) Uani 1 1 d . . .
H34A H -0.1863 0.398 0.0888 0.086 Uiso 1 1 calc R . .
H34B H -0.2831 0.4451 0.0559 0.086 Uiso 1 1 calc R . .
C28 C -0.205(3) 0.885(3) -0.0318(17) 0.104(14) Uiso 0.58(2) 1 d P C 1
H28A H -0.249 0.9455 -0.0316 0.125 Uiso 0.58(2) 1 calc PR C 1
H28B H -0.1374 0.8959 -0.0584 0.125 Uiso 0.58(2) 1 calc PR C 1
C29 C -0.274(4) 0.809(3) -0.0461(19) 0.119(16) Uiso 0.58(2) 1 d P C 1
H29A H -0.3476 0.836 -0.053 0.142 Uiso 0.58(2) 1 calc PR C 1
H29B H -0.2353 0.7841 -0.078 0.142 Uiso 0.58(2) 1 calc PR C 1
C28A C -0.295(3) 0.881(2) 0.0407(15) 0.045(10) Uiso 0.42(2) 1 d P C 2
H28C H -0.3148 0.8855 0.0793 0.054 Uiso 0.42(2) 1 calc PR C 2
H28D H -0.3067 0.9446 0.0183 0.054 Uiso 0.42(2) 1 calc PR C 2
C29A C -0.360(3) 0.809(2) 0.0268(15) 0.048(11) Uiso 0.42(2) 1 d P C 2
H29C H -0.4067 0.8402 -0.0003 0.057 Uiso 0.42(2) 1 calc PR C 2
H29D H -0.4088 0.7783 0.0594 0.057 Uiso 0.42(2) 1 calc PR C 2
I1B I -0.40418(8) -0.04048(6) 0.43688(4) 0.0464(3) Uani 1 1 d . . 3
Y1B Y -0.51324(10) 0.16393(9) 0.44333(5) 0.0309(3) Uani 1 1 d . . 3
O1B O -0.6683(8) 0.1132(6) 0.4101(4) 0.047(3) Uani 1 1 d . D 3
O2B O -0.6628(7) 0.2660(6) 0.4775(4) 0.046(3) Uani 1 1 d . E 3
N1B N -0.4658(8) 0.2571(7) 0.3629(4) 0.031(2) Uani 1 1 d . F 3
N2B N -0.3703(9) 0.2338(7) 0.4577(4) 0.032(3) Uani 1 1 d . F 3
C1B C -0.3654(11) 0.3094(10) 0.3594(5) 0.038(3) Uani 1 1 d . F 3
H1B1 H -0.3718 0.3723 0.3356 0.046 Uiso 1 1 calc R F 3
H1B2 H -0.3004 0.2736 0.3433 0.046 Uiso 1 1 calc R F 3
C2B C -0.3496(11) 0.3223(8) 0.4152(5) 0.034(3) Uani 1 1 d . F 3
H2B1 H -0.2734 0.3408 0.4136 0.04 Uiso 1 1 calc R F 3
H2B2 H -0.4003 0.3747 0.4258 0.04 Uiso 1 1 calc R F 3
C3B C -0.5012(11) 0.2722(9) 0.3116(5) 0.034(3) Uani 1 1 d . F 3
C4B C -0.5697(11) 0.3538(9) 0.2936(5) 0.035(3) Uani 1 1 d . F 3
C5B C -0.6077(11) 0.3641(10) 0.2443(6) 0.043(4) Uani 1 1 d . F 3
H5B H -0.6532 0.4183 0.2328 0.052 Uiso 1 1 calc R F 3
C6B C -0.5800(13) 0.2958(11) 0.2118(6) 0.049(4) Uani 1 1 d . F 3
H6B H -0.6079 0.3028 0.1788 0.059 Uiso 1 1 calc R F 3
C7B C -0.5121(13) 0.2185(10) 0.2278(6) 0.046(4) Uani 1 1 d . F 3
H7B H -0.4923 0.1732 0.205 0.055 Uiso 1 1 calc R F 3
C8B C -0.4719(12) 0.2047(9) 0.2755(6) 0.042(4) Uani 1 1 d . F 3
H8B H -0.537 0.1674 0.2941 0.05 Uiso 1 1 calc R F 3
C9B C -0.5982(11) 0.4320(9) 0.3278(6) 0.047(4) Uani 1 1 d . F 3
C10B C -0.7234(13) 0.4523(12) 0.3420(8) 0.064(5) Uani 1 1 d . F 3
H10D H -0.737 0.5024 0.3636 0.097 Uiso 1 1 calc R F 3
H10E H -0.7576 0.3944 0.3628 0.097 Uiso 1 1 calc R F 3
H10F H -0.755 0.4731 0.3088 0.097 Uiso 1 1 calc R F 3
C11B C -0.5461(14) 0.5257(11) 0.2974(7) 0.061(5) Uani 1 1 d . F 3
H11D H -0.5651 0.5746 0.3196 0.091 Uiso 1 1 calc R F 3
H11E H -0.5741 0.5465 0.2632 0.091 Uiso 1 1 calc R F 3
H11F H -0.4659 0.5153 0.2903 0.091 Uiso 1 1 calc R F 3
C12B C -0.3948(13) 0.1180(10) 0.2911(6) 0.053(4) Uani 1 1 d . F 3
H12B H -0.389 0.1108 0.3302 0.064 Uiso 1 1 calc R F 3
C13B C -0.2784(15) 0.1359(16) 0.2573(9) 0.097(7) Uani 1 1 d . F 3
H13D H -0.228 0.0815 0.2674 0.145 Uiso 1 1 calc R F 3
H13E H -0.251 0.1934 0.2644 0.145 Uiso 1 1 calc R F 3
H13F H -0.2831 0.1441 0.2188 0.145 Uiso 1 1 calc R F 3
C14B C -0.4333(18) 0.0250(12) 0.2818(8) 0.086(6) Uani 1 1 d . F 3
H14D H -0.3809 -0.0273 0.2928 0.129 Uiso 1 1 calc R F 3
H14E H -0.4375 0.0304 0.2434 0.129 Uiso 1 1 calc R F 3
H14F H -0.5061 0.0124 0.3031 0.129 Uiso 1 1 calc R F 3
C15B C -0.2872(11) 0.2129(9) 0.4919(6) 0.037(3) Uani 1 1 d . F 3
C16B C -0.3066(12) 0.2336(9) 0.5453(6) 0.040(3) Uani 1 1 d . F 3
C17B C -0.2192(16) 0.2146(12) 0.5764(6) 0.056(5) Uani 1 1 d . F 3
H17B H -0.2313 0.2275 0.6119 0.067 Uiso 1 1 calc R F 3
C18B C -0.1226(14) 0.1799(10) 0.5573(7) 0.048(4) Uani 1 1 d . F 3
H18B H -0.0666 0.1697 0.5793 0.057 Uiso 1 1 calc R F 3
C19B C -0.0989(12) 0.1576(11) 0.5072(7) 0.056(4) Uani 1 1 d . F 3
H19B H -0.0276 0.1325 0.4949 0.067 Uiso 1 1 calc R F 3
C20B C -0.1821(11) 0.1722(9) 0.4733(6) 0.040(4) Uani 1 1 d . F 3
C21B C -0.4170(12) 0.2814(9) 0.5663(6) 0.044(4) Uani 1 1 d . F 3
H21B H -0.4727 0.2682 0.5449 0.052 Uiso 1 1 calc R F 3
C22B C -0.4066(16) 0.3921(10) 0.5553(7) 0.066(5) Uani 1 1 d . F 3
H22D H -0.4772 0.4226 0.5683 0.099 Uiso 1 1 calc R F 3
H22E H -0.3866 0.4154 0.5164 0.099 Uiso 1 1 calc R F 3
H22F H -0.3496 0.4071 0.5742 0.099 Uiso 1 1 calc R F 3
C23B C -0.4599(16) 0.2436(12) 0.6264(7) 0.072(5) Uani 1 1 d . F 3
H23D H -0.5305 0.2766 0.637 0.109 Uiso 1 1 calc R F 3
H23E H -0.4066 0.2551 0.6485 0.109 Uiso 1 1 calc R F 3
H23F H -0.4698 0.1753 0.632 0.109 Uiso 1 1 calc R F 3
C24B C -0.1540(12) 0.1432(10) 0.4182(6) 0.047(4) Uani 1 1 d . F 3
H24B H -0.224 0.1447 0.4033 0.056 Uiso 1 1 calc R F 3
C25B C -0.0749(14) 0.2124(14) 0.3773(8) 0.078(6) Uani 1 1 d . F 3
H25D H -0.0598 0.1915 0.3425 0.118 Uiso 1 1 calc R F 3
H25E H -0.0058 0.2125 0.3912 0.118 Uiso 1 1 calc R F 3
H25F H -0.1095 0.2767 0.3724 0.118 Uiso 1 1 calc R F 3
C26B C -0.1001(14) 0.0407(12) 0.4220(8) 0.072(5) Uani 1 1 d . F 3
H26D H -0.0846 0.0247 0.3859 0.108 Uiso 1 1 calc R F 3
H26E H -0.1506 -0.0044 0.4457 0.108 Uiso 1 1 calc R F 3
H26F H -0.0313 0.0374 0.4367 0.108 Uiso 1 1 calc R F 3
C27B C -0.7438(12) 0.1798(11) 0.3803(7) 0.054(4) Uani 1 1 d . D 3
H27C H -0.7101 0.2416 0.3654 0.065 Uiso 1 1 calc R D 3
H27D H -0.8137 0.1907 0.4042 0.065 Uiso 1 1 calc R D 3
C28B C -0.7640(13) 0.1333(13) 0.3357(7) 0.063(5) Uani 1 1 d . D 3
H28E H -0.7061 0.1471 0.3037 0.075 Uiso 1 1 calc R D 3
H28F H -0.8367 0.154 0.3248 0.075 Uiso 1 1 calc R D 3
C29B C -0.7596(15) 0.0267(14) 0.3621(8) 0.073(5) Uani 1 1 d . D 3
H29E H -0.8349 0.0036 0.3734 0.087 Uiso 1 1 calc R D 3
H29F H -0.7183 -0.0114 0.3363 0.087 Uiso 1 1 calc R D 3
C30B C -0.7033(15) 0.0186(12) 0.4096(8) 0.073(6) Uani 1 1 d . D 3
H30C H -0.7541 -0.0045 0.4431 0.088 Uiso 1 1 calc R D 3
H30D H -0.6388 -0.0268 0.4071 0.088 Uiso 1 1 calc R D 3
C31B C -0.7745(12) 0.2431(12) 0.5044(7) 0.063(5) Uani 1 1 d . E 3
H31C H -0.7826 0.1736 0.5133 0.075 Uiso 1 1 calc R E 3
H31D H -0.8299 0.273 0.4816 0.075 Uiso 1 1 calc R E 3
C32B C -0.7862(16) 0.2853(16) 0.5561(8) 0.092(7) Uani 1 1 d . E 3
H32C H -0.8636 0.3057 0.5676 0.11 Uiso 1 1 calc R E 3
H32D H -0.7606 0.2382 0.5859 0.11 Uiso 1 1 calc R E 3
C33B C -0.7129(16) 0.3706(14) 0.5399(8) 0.076(6) Uani 1 1 d . E 3
H33C H -0.7582 0.4309 0.5381 0.091 Uiso 1 1 calc R E 3
H33D H -0.6622 0.3682 0.5662 0.091 Uiso 1 1 calc R E 3
C34B C -0.6494(12) 0.3626(8) 0.4850(5) 0.052(4) Uani 1 1 d . E 3
H34C H -0.6789 0.4102 0.4566 0.062 Uiso 1 1 calc R E 3
H34D H -0.5707 0.3734 0.4834 0.062 Uiso 1 1 calc R E 3
C1C C -0.2624(12) 0.9385(8) -0.1413(5) 0.48(5) Uiso 1 1 d R E 4
C2C C -0.2207(12) 1.0065(8) -0.1187(5) 0.36(3) Uiso 1 1 d RD E 4
H2C H -0.1436 1.0131 -0.1234 0.428 Uiso 1 1 calc R E 4
C3C C -0.2929(12) 1.0649(8) -0.0893(5) 0.36(3) Uiso 1 1 d R E 4
H3C H -0.2647 1.1109 -0.074 0.431 Uiso 1 1 calc R E 4
C4C C -0.4070(12) 1.0553(8) -0.0824(5) 0.26(2) Uiso 1 1 d R E 4
H4C H -0.4558 1.0947 -0.0624 0.314 Uiso 1 1 calc R E 4
C5C C -0.4487(12) 0.9873(8) -0.1050(5) 0.44(5) Uiso 1 1 d R E 4
H5C H -0.5258 0.9807 -0.1003 0.526 Uiso 1 1 calc R E 4
C6C C -0.3765(12) 0.9289(8) -0.1344(5) 0.31(3) Uiso 1 1 d RD E 4
H6C H -0.4047 0.8829 -0.1497 0.369 Uiso 1 1 calc R E 4
C7C C -0.1892(15) 0.8846(14) -0.1752(7) 0.44(5) Uiso 1 1 d D E 4
H7C1 H -0.232 0.8459 -0.1908 0.657 Uiso 0.5 1 calc PR E 4
H7C2 H -0.1395 0.8431 -0.1536 0.657 Uiso 0.5 1 calc PR E 4
H7C3 H -0.1461 0.928 -0.2042 0.657 Uiso 0.5 1 calc PR E 4
H7C4 H -0.1131 0.8987 -0.1749 0.657 Uiso 0.5 1 calc PR E 4
H7C5 H -0.2056 0.9016 -0.2121 0.657 Uiso 0.5 1 calc PR E 4
H7C6 H -0.199 0.8167 -0.1615 0.657 Uiso 0.5 1 calc PR E 4
C8C C 0.2060(15) 0.8117(14) 0.2577(7) 0.226(19) Uiso 1 1 d R E 4
C9C C 0.1647(15) 0.7207(14) 0.2744(7) 0.235(19) Uiso 1 1 d RD E 4
H9C H 0.2105 0.6664 0.2681 0.282 Uiso 1 1 calc R E 4
C10C C 0.0556(15) 0.7099(14) 0.3005(7) 0.211(17) Uiso 1 1 d R E 4
H10G H 0.0277 0.6483 0.3118 0.253 Uiso 1 1 calc R E 4
C11C C -0.0121(15) 0.7901(14) 0.3099(7) 0.27(2) Uiso 1 1 d R E 4
H11G H -0.0858 0.7829 0.3275 0.328 Uiso 1 1 calc R E 4
C12C C 0.0293(15) 0.8812(14) 0.2932(7) 0.27(2) Uiso 1 1 d R E 4
H12C H -0.0165 0.9354 0.2995 0.327 Uiso 1 1 calc R E 4
C13C C 0.1383(15) 0.8919(14) 0.2671(7) 0.200(16) Uiso 1 1 d RD E 4
H13G H 0.1663 0.9535 0.2558 0.24 Uiso 1 1 calc R E 4
C14C C 0.318(3) 0.8223(18) 0.234(2) 0.30(3) Uiso 1 1 d D E 4
H14G H 0.3339 0.8898 0.2252 0.455 Uiso 0.5 1 calc PR E 4
H14H H 0.332 0.7965 0.2003 0.455 Uiso 0.5 1 calc PR E 4
H14I H 0.366 0.7878 0.2587 0.455 Uiso 0.5 1 calc PR E 4
H14J H 0.3541 0.7597 0.231 0.455 Uiso 0.5 1 calc PR E 4
H14K H 0.3559 0.8529 0.2559 0.455 Uiso 0.5 1 calc PR E 4
H14L H 0.3219 0.8616 0.1974 0.455 Uiso 0.5 1 calc PR E 4
C15C C 0.000(3) 0.507(2) 0.5269(9) 0.105(15) Uiso 0.5 1 d PD . 4
C16C C 0.062(3) 0.579(2) 0.5245(13) 0.070(10) Uiso 0.5 1 d PD . 4
C17C C 0.017(2) 0.527(2) 0.5733(10) 0.139(10) Uiso 1 1 d D G 4
C18C C -0.045(3) 0.453(2) 0.5722(9) 0.098(14) Uiso 0.5 1 d PD G 4
C19C C -0.0587(18) 0.4340(15) 0.5248(9) 0.091(6) Uiso 1 1 d D . 4

loop_
_atom_site_aniso_label
_atom_site_aniso_U_11
_atom_site_aniso_U_22
_atom_site_aniso_U_33
_atom_site_aniso_U_23
_atom_site_aniso_U_13
_atom_site_aniso_U_12
I 0.0572(7) 0.0434(6) 0.0429(6) -0.0172(5) -0.0099(5) 0.0086(5)
Y 0.0281(7) 0.0354(8) 0.0383(8) -0.0170(6) -0.0021(6) -0.0029(6)
O1 0.047(6) 0.039(6) 0.059(7) -0.024(5) -0.014(5) 0.012(5)
O2 0.038(6) 0.049(6) 0.053(6) -0.024(5) 0.010(5) -0.014(5)
N1 0.019(6) 0.044(7) 0.037(7) -0.020(5) -0.005(5) -0.001(5)
N2 0.034(7) 0.044(7) 0.034(7) -0.013(5) -0.001(5) -0.003(5)
C1 0.042(9) 0.052(9) 0.052(10) -0.025(8) 0.002(7) -0.008(7)
C2 0.060(11) 0.067(11) 0.054(11) -0.030(9) -0.014(8) -0.005(9)
C3 0.037(9) 0.046(9) 0.038(9) -0.015(7) 0.007(7) -0.014(7)
C4 0.031(8) 0.039(8) 0.065(11) -0.031(8) 0.009(7) -0.014(7)
C5 0.076(14) 0.054(11) 0.074(13) -0.001(9) 0.007(10) -0.015(10)
C6 0.037(10) 0.120(17) 0.047(11) -0.009(11) 0.009(8) 0.007(10)
C7 0.034(10) 0.085(14) 0.095(16) -0.040(12) -0.013(10) 0.006(9)
C8 0.029(9) 0.050(9) 0.063(11) -0.016(8) 0.000(7) -0.008(7)
C9 0.057(11) 0.041(9) 0.057(11) -0.007(8) 0.016(8) -0.004(8)
C10 0.106(17) 0.087(15) 0.072(14) -0.018(12) -0.017(12) 0.005(12)
C11 0.121(17) 0.037(10) 0.083(14) -0.017(9) -0.006(12) 0.013(10)
C12 0.038(9) 0.068(11) 0.059(11) -0.003(9) -0.004(8) 0.009(8)
C13 0.059(12) 0.120(17) 0.087(15) -0.018(13) -0.036(11) -0.006(12)
C14 0.058(12) 0.081(14) 0.106(16) -0.016(12) -0.029(11) 0.011(10)
C15 0.039(9) 0.059(10) 0.044(9) -0.030(8) -0.006(7) -0.006(7)
C16 0.042(9) 0.051(9) 0.037(9) -0.016(7) 0.002(7) -0.014(7)
C17 0.085(14) 0.074(13) 0.046(11) -0.004(9) 0.008(10) -0.016(11)
C18 0.090(16) 0.121(19) 0.047(12) -0.031(13) 0.020(11) -0.044(14)
C19 0.057(12) 0.122(18) 0.045(12) -0.045(12) 0.018(9) 0.009(12)
C20 0.037(9) 0.088(13) 0.059(11) -0.029(10) -0.014(8) 0.021(9)
C21 0.073(12) 0.067(12) 0.047(10) -0.013(9) -0.003(9) -0.007(9)
C22 0.083(14) 0.055(11) 0.086(14) -0.014(10) -0.013(11) 0.001(10)
C23 0.069(14) 0.122(19) 0.16(2) -0.046(17) -0.054(15) 0.028(13)
C24 0.115(18) 0.110(17) 0.069(13) -0.052(13) -0.017(12) 0.048(15)
C25 0.14(2) 0.096(19) 0.14(2) -0.013(17) 0.012(18) 0.034(17)
C26 0.101(19) 0.17(3) 0.19(3) -0.11(2) -0.079(19) 0.097(19)
C27 0.030(8) 0.049(10) 0.086(13) -0.021(9) -0.008(8) 0.015(7)
C30 0.042(10) 0.082(13) 0.096(15) -0.042(12) -0.022(10) 0.015(9)
C31 0.037(10) 0.090(14) 0.084(14) -0.049(12) 0.016(9) -0.003(9)
C32 0.058(12) 0.128(18) 0.061(13) -0.024(13) 0.024(10) -0.038(12)
C33 0.070(14) 0.107(17) 0.082(15) -0.006(13) 0.007(11) -0.037(12)
C34 0.068(12) 0.056(11) 0.094(14) -0.038(10) 0.021(10) -0.036(9)
I1B 0.0547(7) 0.0322(5) 0.0443(6) -0.0044(4) 0.0082(5) 0.0042(4)
Y1B 0.0261(7) 0.0262(7) 0.0391(8) -0.0069(6) -0.0015(6) -0.0005(5)
O1B 0.040(6) 0.040(6) 0.063(7) -0.006(5) -0.015(5) -0.004(5)
O2B 0.038(6) 0.034(6) 0.055(6) -0.003(5) 0.014(5) 0.008(4)
N1B 0.024(6) 0.036(6) 0.031(6) -0.008(5) 0.001(5) 0.001(5)
N2B 0.041(7) 0.022(6) 0.033(6) -0.004(5) -0.009(5) 0.010(5)
C1B 0.035(8) 0.036(8) 0.040(9) 0.001(6) -0.005(6) -0.002(6)
C2B 0.032(8) 0.019(7) 0.047(9) -0.001(6) -0.005(6) 0.002(6)
C3B 0.041(8) 0.031(8) 0.026(8) -0.002(6) 0.004(6) -0.002(6)
C4B 0.038(8) 0.036(8) 0.026(8) -0.002(6) 0.002(6) -0.007(6)
C5B 0.036(8) 0.034(8) 0.054(10) 0.009(7) -0.012(7) -0.001(6)
C6B 0.063(11) 0.056(10) 0.032(9) -0.007(8) -0.014(7) -0.023(8)
C7B 0.076(11) 0.033(8) 0.028(8) -0.006(7) -0.006(8) 0.001(8)
C8B 0.049(9) 0.025(7) 0.046(10) 0.000(7) 0.004(7) -0.013(6)
C9B 0.037(9) 0.028(8) 0.069(11) -0.005(7) 0.005(7) 0.002(6)
C10B 0.049(10) 0.057(11) 0.084(13) -0.020(9) -0.002(9) 0.012(8)
C11B 0.067(11) 0.051(10) 0.076(12) -0.026(9) -0.023(9) -0.006(8)
C12B 0.073(12) 0.038(9) 0.043(9) -0.007(7) 0.002(8) 0.006(8)
C13B 0.063(13) 0.109(17) 0.105(17) -0.021(14) 0.010(12) 0.025(12)
C14B 0.113(17) 0.051(11) 0.088(15) -0.022(10) 0.007(12) -0.001(11)
C15B 0.034(8) 0.029(7) 0.047(9) 0.000(6) -0.010(7) -0.013(6)
C16B 0.052(9) 0.023(7) 0.046(9) -0.013(6) -0.002(7) -0.005(6)
C17B 0.079(13) 0.061(11) 0.036(9) 0.004(8) -0.028(9) -0.040(10)
C18B 0.058(11) 0.043(9) 0.044(10) 0.014(8) -0.038(9) -0.009(8)
C19B 0.032(9) 0.052(10) 0.079(13) 0.001(9) -0.014(8) 0.002(7)
C20B 0.024(8) 0.037(8) 0.055(10) 0.002(7) -0.004(7) -0.002(6)
C21B 0.061(10) 0.035(8) 0.041(9) -0.016(7) -0.008(7) -0.014(7)
C22B 0.103(15) 0.039(9) 0.058(11) -0.021(8) 0.002(10) -0.013(9)
C23B 0.089(14) 0.064(12) 0.056(11) -0.020(9) 0.025(10) -0.019(10)
C24B 0.033(8) 0.051(9) 0.057(10) -0.005(8) -0.018(7) 0.001(7)
C25B 0.047(11) 0.099(15) 0.075(13) 0.009(11) 0.002(9) -0.012(10)
C26B 0.060(12) 0.076(13) 0.074(13) -0.015(10) -0.007(10) 0.023(10)
C27B 0.034(9) 0.052(10) 0.072(12) -0.001(9) -0.012(8) 0.003(7)
C28B 0.041(10) 0.096(14) 0.050(11) -0.004(10) -0.010(8) -0.015(9)
C29B 0.063(12) 0.084(14) 0.079(14) -0.027(11) -0.014(10) -0.019(10)
C30B 0.073(13) 0.051(11) 0.105(16) -0.004(10) -0.040(12) -0.026(9)
C31B 0.027(9) 0.060(11) 0.091(14) -0.004(10) 0.003(9) 0.004(8)
C32B 0.069(14) 0.100(16) 0.084(15) -0.016(13) 0.024(11) 0.043(13)
C33B 0.067(13) 0.085(14) 0.073(13) -0.032(11) 0.002(10) 0.019(11)
C34B 0.071(11) 0.026(8) 0.053(10) -0.013(7) 0.000(8) 0.014(7)

loop_
_atom_type_symbol
_atom_type_description
_atom_type_scat_dispersion_real
_atom_type_scat_dispersion_imag
_atom_type_scat_source
C C 0.0033 0.0016 'International Tables Vol C Tables 4.2.6.8 and 6.1.1.4'
H H 0 0 'International Tables Vol C Tables 4.2.6.8 and 6.1.1.4'
I I -0.4742 1.8119 'International Tables Vol C Tables 4.2.6.8 and 6.1.1.4'
N N 0.0061 0.0033 'International Tables Vol C Tables 4.2.6.8 and 6.1.1.4'
O O 0.0106 0.006 'International Tables Vol C Tables 4.2.6.8 and 6.1.1.4'
Y Y -2.7962 3.5667 'International Tables Vol C Tables 4.2.6.8 and 6.1.1.4'

loop_
_geom_angle_atom_site_label_1
_geom_angle_atom_site_label_2
_geom_angle_atom_site_label_3
_geom_angle
_geom_angle_site_symmetry_1
_geom_angle_site_symmetry_3
_geom_angle_publ_flag
Y I Y 102.69(4) . 2_565 ?
N2 Y N1 79.8(4) . . ?
N2 Y O2 88.4(4) . . ?
N1 Y O2 168.2(3) . . ?
N2 Y O1 96.7(4) . . ?
N1 Y O1 100.8(4) . . ?
O2 Y O1 79.6(3) . . ?
N2 Y I 108.5(3) . . ?
N1 Y I 97.1(3) . . ?
O2 Y I 87.3(2) . . ?
O1 Y I 151.3(2) . . ?
N2 Y I 173.3(3) . 2_565 ?
N1 Y I 103.1(3) . 2_565 ?
O2 Y I 88.5(2) . 2_565 ?
O1 Y I 76.9(2) . 2_565 ?
I Y I 77.31(4) . 2_565 ?
C27 O1 C30 105.9(11) . . ?
C27 O1 Y 124.3(8) . . ?
C30 O1 Y 129.3(9) . . ?
C34 O2 C31 105.1(11) . . ?
C34 O2 Y 131.7(9) . . ?
C31 O2 Y 122.9(9) . . ?
C3 N1 C1 112.3(10) . . ?
C3 N1 Y 139.2(8) . . ?
C1 N1 Y 108.2(8) . . ?
C15 N2 C2 109.4(11) . . ?
C15 N2 Y 138.9(8) . . ?
C2 N2 Y 110.5(8) . . ?
N1 C1 C2 113.4(12) . . ?
N2 C2 C1 112.8(12) . . ?
C8 C3 N1 121.5(13) . . ?
C8 C3 C4 119.4(12) . . ?
N1 C3 C4 119.0(12) . . ?
C5 C4 C3 119.3(14) . . ?
C5 C4 C9 117.2(15) . . ?
C3 C4 C9 123.4(12) . . ?
C4 C5 C6 118.3(17) . . ?
C7 C6 C5 120.1(16) . . ?
C6 C7 C8 125.3(17) . . ?
C7 C8 C3 117.4(15) . . ?
C7 C8 C12 120.8(15) . . ?
C3 C8 C12 121.8(13) . . ?
C10 C9 C4 114.6(13) . . ?
C10 C9 C11 110.6(15) . . ?
C4 C9 C11 111.7(14) . . ?
C14 C12 C8 114.4(14) . . ?
C14 C12 C13 110.0(14) . . ?
C8 C12 C13 109.4(14) . . ?
C20 C15 C16 119.6(14) . . ?
C20 C15 N2 120.0(14) . . ?
C16 C15 N2 120.4(12) . . ?
C17 C16 C15 117.7(14) . . ?
C17 C16 C21 119.3(15) . . ?
C15 C16 C21 123.0(13) . . ?
C16 C17 C18 124.5(18) . . ?
C19 C18 C17 115.3(17) . . ?
C18 C19 C20 126.6(18) . . ?
C19 C20 C15 116.3(17) . . ?
C19 C20 C24 121.3(16) . . ?
C15 C20 C24 122.4(16) . . ?
C16 C21 C23 112.7(15) . . ?
C16 C21 C22 112.9(14) . . ?
C23 C21 C22 110.5(16) . . ?
C20 C24 C26 116(2) . . ?
C20 C24 C25 112.8(18) . . ?
C26 C24 C25 107.5(18) . . ?
O1 C27 C28A 104.5(16) . . ?
O1 C27 C28 100.8(18) . . ?
C28A C27 C28 78(2) . . ?
O1 C30 C29 108(2) . . ?
O1 C30 C29A 99.9(17) . . ?
C29 C30 C29A 82(2) . . ?
O2 C31 C32 105.1(14) . . ?
C31 C32 C33 104.2(15) . . ?
C34 C33 C32 104.4(15) . . ?
O2 C34 C33 108.9(14) . . ?
C29 C28 C27 106(3) . . ?
C30 C29 C28 102(3) . . ?
C29A C28A C27 102(2) . . ?
C28A C29A C30 110(3) . . ?
Y1B I1B Y1B 103.33(4) . 2_456 ?
N2B Y1B N1B 78.7(4) . . ?
N2B Y1B O2B 100.4(3) . . ?
N1B Y1B O2B 97.3(3) . . ?
N2B Y1B O1B 167.8(3) . . ?
N1B Y1B O1B 89.3(4) . . ?
O2B Y1B O1B 78.3(3) . . ?
N2B Y1B I1B 99.7(2) . . ?
N1B Y1B I1B 107.5(3) . . ?
O2B Y1B I1B 150.6(2) . . ?
O1B Y1B I1B 86.4(2) . . ?
N2B Y1B I1B 101.6(3) . 2_456 ?
N1B Y1B I1B 175.7(3) . 2_456 ?
O2B Y1B I1B 78.4(2) . 2_456 ?
O1B Y1B I1B 90.1(2) . 2_456 ?
I1B Y1B I1B 76.67(4) . 2_456 ?
C30B O1B C27B 104.9(11) . . ?
C30B O1B Y1B 131.7(9) . . ?
C27B O1B Y1B 123.2(8) . . ?
C31B O2B C34B 105.2(10) . . ?
C31B O2B Y1B 129.9(8) . . ?
C34B O2B Y1B 123.8(7) . . ?
C3B N1B C1B 110.4(10) . . ?
C3B N1B Y1B 135.8(8) . . ?
C1B N1B Y1B 113.4(8) . . ?
C15B N2B C2B 112.7(10) . . ?
C15B N2B Y1B 137.7(8) . . ?
C2B N2B Y1B 109.2(7) . . ?
N1B C1B C2B 110.5(11) . . ?
N2B C2B C1B 112.9(10) . . ?
N1B C3B C4B 121.5(11) . . ?
N1B C3B C8B 121.8(11) . . ?
C4B C3B C8B 116.7(12) . . ?
C5B C4B C3B 120.1(12) . . ?
C5B C4B C9B 119.9(12) . . ?
C3B C4B C9B 119.9(12) . . ?
C4B C5B C6B 121.0(13) . . ?
C7B C6B C5B 119.6(13) . . ?
C8B C7B C6B 122.0(13) . . ?
C7B C8B C3B 120.5(13) . . ?
C7B C8B C12B 120.0(13) . . ?
C3B C8B C12B 119.5(13) . . ?
C10B C9B C4B 112.7(12) . . ?
C10B C9B C11B 108.2(12) . . ?
C4B C9B C11B 110.4(12) . . ?
C14B C12B C8B 113.7(14) . . ?
C14B C12B C13B 108.6(14) . . ?
C8B C12B C13B 108.7(13) . . ?
C20B C15B N2B 120.7(12) . . ?
C20B C15B C16B 118.1(12) . . ?
N2B C15B C16B 121.2(12) . . ?
C17B C16B C15B 118.4(14) . . ?
C17B C16B C21B 121.6(14) . . ?
C15B C16B C21B 119.9(12) . . ?
C18B C17B C16B 121.8(15) . . ?
C17B C18B C19B 123.0(14) . . ?
C18B C19B C20B 119.5(14) . . ?
C15B C20B C19B 119.2(14) . . ?
C15B C20B C24B 122.6(12) . . ?
C19B C20B C24B 118.2(13) . . ?
C16B C21B C23B 113.7(13) . . ?
C16B C21B C22B 109.5(12) . . ?
C23B C21B C22B 110.8(12) . . ?
C20B C24B C26B 112.2(13) . . ?
C20B C24B C25B 112.3(13) . . ?
C26B C24B C25B 108.2(13) . . ?
O1B C27B C28B 105.5(12) . . ?
C27B C28B C29B 102.2(13) . . ?
C30B C29B C28B 106.4(14) . . ?
O1B C30B C29B 107.6(14) . . ?
O2B C31B C32B 103.2(14) . . ?
C33B C32B C31B 104.3(15) . . ?
C34B C33B C32B 105.4(14) . . ?
O2B C34B C33B 106.3(12) . . ?
C2C C1C C6C 120 . . ?
C2C C1C C7C 119.8(7) . . ?
C6C C1C C7C 120.0(6) . . ?
C3C C2C C1C 120 . . ?
C2C C3C C4C 120 . . ?
C5C C4C C3C 120 . . ?
C6C C5C C4C 120 . . ?
C5C C6C C1C 120 . . ?
C13C C8C C9C 120 . . ?
C13C C8C C14C 119.9(8) . . ?
C9C C8C C14C 120.0(8) . . ?
C10C C9C C8C 120 . . ?
C9C C10C C11C 120 . . ?
C12C C11C C10C 120 . . ?
C13C C12C C11C 120 . . ?
C12C C13C C8C 120 . . ?
C16C C15C C18C 124.5(13) . . ?
C17C C15C C19C 122.3(13) . . ?
C16C C15C C15C 109(2) . 2_566 ?
C18C C15C C15C 127(2) . 2_566 ?
C17C C15C C19C 117.1(18) . 2_566 ?
C19C C15C C19C 120.4(19) . 2_566 ?
C19C C16C C17C 129(2) 2_566 . ?
C18C C17C C16C 117.4(12) . . ?
C19C C18C C17C 119.7(13) . . ?
C16C C19C C15C 114(2) 2_566 . ?
C18C C19C C15C 118.7(18) . 2_566 ?

loop_
_geom_bond_atom_site_label_1
_geom_bond_atom_site_label_2
_geom_bond_distance
_geom_bond_site_symmetry_2
_geom_bond_publ_flag
I Y 3.1120(16) . ?
I Y 3.2385(16) 2_565 ?
Y N2 2.216(10) . ?
Y N1 2.220(10) . ?
Y O2 2.388(9) . ?
Y O1 2.391(9) . ?
Y I 3.2385(16) 2_565 ?
O1 C27 1.437(17) . ?
O1 C30 1.457(17) . ?
O2 C34 1.431(16) . ?
O2 C31 1.456(16) . ?
N1 C3 1.419(16) . ?
N1 C1 1.475(16) . ?
N2 C15 1.436(18) . ?
N2 C2 1.485(18) . ?
C1 C2 1.49(2) . ?
C3 C8 1.42(2) . ?
C3 C4 1.42(2) . ?
C4 C5 1.42(2) . ?
C4 C9 1.52(2) . ?
C5 C6 1.42(2) . ?
C6 C7 1.29(2) . ?
C7 C8 1.38(2) . ?
C8 C12 1.50(2) . ?
C9 C10 1.52(2) . ?
C9 C11 1.52(2) . ?
C12 C14 1.50(2) . ?
C12 C13 1.55(2) . ?
C15 C20 1.42(2) . ?
C15 C16 1.42(2) . ?
C16 C17 1.36(2) . ?
C16 C21 1.50(2) . ?
C17 C18 1.39(3) . ?
C18 C19 1.33(3) . ?
C19 C20 1.38(2) . ?
C20 C24 1.44(3) . ?
C21 C23 1.51(2) . ?
C21 C22 1.52(2) . ?
C24 C26 1.54(3) . ?
C24 C25 1.57(3) . ?
C27 C28A 1.53(4) . ?
C27 C28 1.60(4) . ?
C30 C29 1.48(4) . ?
C30 C29A 1.51(4) . ?
C31 C32 1.46(2) . ?
C32 C33 1.52(3) . ?
C33 C34 1.47(2) . ?
C28 C29 1.55(5) . ?
C28A C29A 1.48(5) . ?
I1B Y1B 3.1224(15) . ?
I1B Y1B 3.2317(16) 2_456 ?
Y1B N2B 2.198(11) . ?
Y1B N1B 2.212(10) . ?
Y1B O2B 2.394(8) . ?
Y1B O1B 2.417(9) . ?
Y1B I1B 3.2317(16) 2_456 ?
O1B C30B 1.450(17) . ?
O1B C27B 1.459(16) . ?
O2B C31B 1.451(17) . ?
O2B C34B 1.452(15) . ?
N1B C3B 1.411(16) . ?
N1B C1B 1.469(16) . ?
N2B C15B 1.420(16) . ?
N2B C2B 1.493(15) . ?
C1B C2B 1.511(18) . ?
C3B C4B 1.419(18) . ?
C3B C8B 1.440(18) . ?
C4B C5B 1.381(19) . ?
C4B C9B 1.528(19) . ?
C5B C6B 1.38(2) . ?
C6B C7B 1.36(2) . ?
C7B C8B 1.355(19) . ?
C8B C12B 1.519(19) . ?
C9B C10B 1.53(2) . ?
C9B C11B 1.53(2) . ?
C12B C14B 1.52(2) . ?
C12B C13B 1.54(2) . ?
C15B C20B 1.410(18) . ?
C15B C16B 1.421(19) . ?
C16B C17B 1.41(2) . ?
C16B C21B 1.521(19) . ?
C17B C18B 1.29(2) . ?
C18B C19B 1.35(2) . ?
C19B C20B 1.42(2) . ?
C20B C24B 1.51(2) . ?
C21B C23B 1.53(2) . ?
C21B C22B 1.556(19) . ?
C24B C26B 1.54(2) . ?
C24B C25B 1.55(2) . ?
C27B C28B 1.48(2) . ?
C28B C29B 1.53(2) . ?
C29B C30B 1.47(2) . ?
C31B C32B 1.53(3) . ?
C32B C33B 1.52(3) . ?
C33B C34B 1.49(2) . ?
C1C C2C 1.39 . ?
C1C C6C 1.39 . ?
C1C C7C 1.42(2) . ?
C2C C3C 1.39 . ?
C3C C4C 1.39 . ?
C4C C5C 1.39 . ?
C5C C6C 1.39 . ?
C8C C13C 1.39 . ?
C8C C9C 1.39 . ?
C8C C14C 1.41(3) . ?
C9C C10C 1.39 . ?
C10C C11C 1.39 . ?
C11C C12C 1.39 . ?
C12C C13C 1.39 . ?
C15C C16C 1.309(19) . ?
C15C C18C 1.31(2) . ?
C15C C17C 1.31(2) . ?
C15C C19C 1.329(18) . ?
C15C C15C 1.42(4) 2_566 ?
C15C C19C 1.51(4) 2_566 ?
C16C C19C 1.31(3) 2_566 ?
C16C C17C 1.36(2) . ?
C17C C18C 1.35(2) . ?
C18C C19C 1.325(19) . ?
C19C C16C 1.31(3) 2_566 ?
C19C C15C 1.51(4) 2_566 ?
